data_4001126
loop_
_publ_author_name
'Suescun, Leopoldo'
'Dabrowski, Bogdan'
'Mais, James'
'Remsen, Steven'
'Richardson, James W.'
'Maxey, Evan R.'
'Jorgensen, James D.'

_publ_section_title
;
 Oxygen Ordered Phases in LaxSr1&#x2212;xMnOy(0 &#x2264;x&#x2264; 0.2, 2.5
 &#x2264; y &#x2264; 3): An In situ Neutron Powder Diffraction Study
;
_journal_issue 4
_journal_name_full 'Chemistry of Materials'
_journal_page_first 1636
_journal_paper_doi 10.1021/cm703139c
_journal_volume 20
_journal_year 2008
_chemical_formula_structural 'Sr3.2 La0.8 Mn4 O10'
_chemical_formula_sum 'La0.4 Mn2 O5 Sr1.6'
_chemical_formula_weight 385.63
_space_group_IT_number 55
_symmetry_cell_setting orthorhombic
_symmetry_space_group_name_Hall '-P 2 2ab'
_symmetry_space_group_name_H-M 'P b a m'
_cell_angle_alpha 90.0
_cell_angle_beta 90.0
_cell_angle_gamma 90.0
_cell_formula_units_Z 2
_cell_length_a 5.5674(21)
_cell_length_b 10.798(4)
_cell_length_c 3.8903(14)
_cell_measurement_temperature 573(5)
_cell_volume 233.87(15)
_pd_phase_name '(La0.2Sr0.8)2Mn2O5, oO, Sr2Mn2O5 type'
_cod_data_source_file cm703139c-file003.cif
_cod_data_source_block oO+oT-L2S8M_phase_1
_cod_depositor_comments
;
The following automatic conversions were performed:

'_geom_bond_publ_flag' value 'N' changed to 'n' according to
/home/saulius/struct/CIF-dictionaries/cif_core.dic dictionary named
'cif_core.dic' version 2.4.1 from 2010-06-29 (110
times).

'_geom_angle_publ_flag' value 'N' changed to 'n' according
to /home/saulius/struct/CIF-dictionaries/cif_core.dic dictionary
named 'cif_core.dic' version 2.4.1 from 2010-06-29 (504 times).

Automatic conversion script
Id: cif_fix_values 1715 2011-07-08 13:25:40Z adriana 
;
_cod_original_cell_volume 233.87(25)
_cod_original_sg_symbol_Hall '- P 2 2ab'
_cod_original_formula_sum 'La0.40 Mn2 O5 Sr1.60'
_cod_database_code 4001126

loop_
_symmetry_equiv_pos_site_id
_symmetry_equiv_pos_as_xyz
1 +x,+y,+z
2 -x+1/2,+y+1/2,+z
3 +x+1/2,-y+1/2,+z
4 -x,-y,+z
-1 -x,-y,-z
-2 +x+1/2,-y+1/2,-z
-3 -x+1/2,+y+1/2,-z
-4 +x,+y,-z

loop_
_atom_site_type_symbol
_atom_site_label
_atom_site_fract_x
_atom_site_fract_y
_atom_site_fract_z
_atom_site_occupancy
_atom_site_thermal_displace_type
_atom_site_U_iso_or_equiv
_atom_site_symmetry_multiplicity
La La1 0.2886(7) 0.3673(4) 0.5 0.2 Uiso 0.0139(7) 4
Sr Sr1 0.2886(7) 0.3673(4) 0.5 0.8 Uiso 0.0139(7) 4
Mn Mn2 0.2676(14) 0.1225(6) 0.0 1.0 Uiso 0.0139(7) 4
O O1 0.2928(10) 0.1027(5) 0.5 1.0 Uiso 0.0139(7) 4
O O2 0.5325(9) 0.2249(4) 0.0 1.0 Uiso 0.0139(7) 4
O O3 0.0 0.0 0.0 1.0 Uiso 0.0139(7) 2

loop_
_atom_type_symbol
_atom_type_number_in_cell
La 0.8
Sr 3.2
Mn 4.0
O 10.0

loop_
_geom_angle_atom_site_label_1
_geom_angle_atom_site_label_2
_geom_angle_atom_site_label_3
_geom_angle
_geom_angle_site_symmetry_1
_geom_angle_site_symmetry_3
_geom_angle_publ_flag
La1 La1 Sr1 90.0 4_665 1_554 n
La1 La1 Sr1 90.0 4_665 1_556 n
La1 La1 Sr1 171.69(22) 4_665 3_455 n
La1 La1 Sr1 92.90(10) 4_665 3_555 n
La1 La1 Sr1 0.0 4_665 4_665 n
La1 La1 O1 49.50(16) 4_665 2_555 n
La1 La1 O2 129.90(12) 4_665 3_455 n
La1 La1 O2 129.90(12) 4_665 3_456 n
La1 La1 O3 46.36(6) 4_665 2_555 n
La1 La1 O3 46.36(6) 4_665 2_556 n
Sr1 La1 Sr1 180.0 1_554 1_556 n
Sr1 La1 Sr1 90.0 1_554 3_455 n
Sr1 La1 Sr1 90.0 1_554 3_555 n
Sr1 La1 Sr1 90.0 1_554 4_665 n
Sr1 La1 O1 90.0 1_554 2_555 n
Sr1 La1 O2 41.78(11) 1_554 3_455 n
Sr1 La1 O2 138.22(11) 1_554 3_456 n
Sr1 La1 O3 43.64(6) 1_554 2_555 n
Sr1 La1 O3 136.36(6) 1_554 2_556 n
Sr1 La1 Sr1 90.0 1_556 3_455 n
Sr1 La1 Sr1 90.0 1_556 3_555 n
Sr1 La1 Sr1 90.0 1_556 4_665 n
Sr1 La1 O1 90.0 1_556 2_555 n
Sr1 La1 O2 138.22(11) 1_556 3_455 n
Sr1 La1 O2 41.78(11) 1_556 3_456 n
Sr1 La1 O3 136.36(6) 1_556 2_555 n
Sr1 La1 O3 43.64(6) 1_556 2_556 n
Sr1 La1 Sr1 95.41(21) 3_455 3_555 n
Sr1 La1 Sr1 171.69(22) 3_455 4_665 n
Sr1 La1 O1 122.19(17) 3_455 2_555 n
Sr1 La1 O2 48.64(10) 3_455 3_455 n
Sr1 La1 O2 48.64(10) 3_455 3_456 n
Sr1 La1 O3 133.07(6) 3_455 2_555 n
Sr1 La1 O3 133.07(6) 3_455 2_556 n
Sr1 La1 Sr1 92.90(10) 3_555 4_665 n
Sr1 La1 O1 142.40(16) 3_555 2_555 n
Sr1 La1 O2 98.48(20) 3_555 3_455 n
Sr1 La1 O2 98.48(20) 3_555 3_456 n
Sr1 La1 O3 92.00(7) 3_555 2_555 n
Sr1 La1 O3 92.00(7) 3_555 2_556 n
Sr1 La1 O1 49.50(16) 4_665 2_555 n
Sr1 La1 O2 129.90(12) 4_665 3_455 n
Sr1 La1 O2 129.90(12) 4_665 3_456 n
Sr1 La1 O3 46.36(6) 4_665 2_555 n
Sr1 La1 O3 46.36(6) 4_665 2_556 n
O1 La1 O2 106.24(18) 2_555 3_455 n
O1 La1 O2 106.24(18) 2_555 3_456 n
O1 La1 O3 63.37(11) 2_555 2_555 n
O1 La1 O3 63.37(11) 2_555 2_556 n
O2 La1 O2 96.43(22) 3_455 3_456 n
O2 La1 O3 84.43(8) 3_455 2_555 n
O2 La1 O3 169.22(23) 3_455 2_556 n
O2 La1 O3 169.22(23) 3_456 2_555 n
O2 La1 O3 84.43(8) 3_456 2_556 n
O3 La1 O3 92.73(13) 2_555 2_556 n
La1 Sr1 La1 180.0 1_554 1_556 n
La1 Sr1 La1 90.0 1_554 3_455 n
La1 Sr1 La1 90.0 1_554 3_555 n
La1 Sr1 La1 90.0 1_554 4_665 n
La1 Sr1 Sr1 0.0 1_554 1_554 n
La1 Sr1 Sr1 180.0 1_554 1_556 n
La1 Sr1 Sr1 90.0 1_554 3_455 n
La1 Sr1 Sr1 90.0 1_554 3_555 n
La1 Sr1 Sr1 90.0 1_554 4_665 n
La1 Sr1 Mn2 53.68(9) 1_554 1_555 n
La1 Sr1 Mn2 126.32(9) 1_554 1_556 n
La1 Sr1 Mn2 54.96(9) 1_554 2_555 n
La1 Sr1 Mn2 125.04(9) 1_554 2_556 n
La1 Sr1 Mn2 53.92(10) 1_554 3_555 n
La1 Sr1 Mn2 126.08(10) 1_554 3_556 n
La1 Sr1 O1 90.0 1_554 1_555 n
La1 Sr1 O1 90.0 1_554 2_555 n
La1 Sr1 O1 90.0 1_554 3_455 n
La1 Sr1 O1 90.0 1_554 3_555 n
La1 Sr1 O2 46.53(10) 1_554 1_555 n
La1 Sr1 O2 133.47(10) 1_554 1_556 n
La1 Sr1 O2 41.78(11) 1_554 3_455 n
La1 Sr1 O2 138.22(11) 1_554 3_456 n
La1 Sr1 O3 43.64(6) 1_554 2_555 n
La1 Sr1 La1 90.0 1_556 3_455 n
La1 Sr1 La1 90.0 1_556 3_555 n
La1 Sr1 La1 90.0 1_556 4_665 n
La1 Sr1 Sr1 180.0 1_556 1_554 n
La1 Sr1 Sr1 0.0 1_556 1_556 n
La1 Sr1 Sr1 90.0 1_556 3_455 n
La1 Sr1 Sr1 90.0 1_556 3_555 n
La1 Sr1 Sr1 90.0 1_556 4_665 n
La1 Sr1 Mn2 126.32(9) 1_556 1_555 n
La1 Sr1 Mn2 53.68(9) 1_556 1_556 n
La1 Sr1 Mn2 125.04(9) 1_556 2_555 n
La1 Sr1 Mn2 54.96(9) 1_556 2_556 n
La1 Sr1 Mn2 126.08(10) 1_556 3_555 n
La1 Sr1 Mn2 53.92(10) 1_556 3_556 n
La1 Sr1 O1 90.0 1_556 1_555 n
La1 Sr1 O1 90.0 1_556 2_555 n
La1 Sr1 O1 90.0 1_556 3_455 n
La1 Sr1 O1 90.0 1_556 3_555 n
La1 Sr1 O2 133.47(10) 1_556 1_555 n
La1 Sr1 O2 46.53(10) 1_556 1_556 n
La1 Sr1 O2 138.22(11) 1_556 3_455 n
La1 Sr1 O2 41.78(11) 1_556 3_456 n
La1 Sr1 O3 136.36(6) 1_556 2_555 n
La1 Sr1 La1 95.41(21) 3_455 3_555 n
La1 Sr1 La1 171.69(22) 3_455 4_665 n
La1 Sr1 Sr1 90.0 3_455 1_554 n
La1 Sr1 Sr1 90.0 3_455 1_556 n
La1 Sr1 Sr1 0.0 3_455 3_455 n
La1 Sr1 Sr1 95.41(21) 3_455 3_555 n
La1 Sr1 Sr1 171.69(22) 3_455 4_665 n
La1 Sr1 Mn2 55.39(16) 3_455 1_555 n
La1 Sr1 Mn2 55.39(16) 3_455 1_556 n
La1 Sr1 Mn2 118.63(14) 3_455 2_555 n
La1 Sr1 Mn2 118.63(14) 3_455 2_556 n
La1 Sr1 Mn2 128.31(17) 3_455 3_555 n
La1 Sr1 Mn2 128.31(17) 3_455 3_556 n
La1 Sr1 O1 48.18(19) 3_455 1_555 n
La1 Sr1 O1 122.19(17) 3_455 2_555 n
La1 Sr1 O1 48.99(12) 3_455 3_455 n
La1 Sr1 O1 144.29(17) 3_455 3_555 n
La1 Sr1 O2 89.39(17) 3_455 1_555 n
La1 Sr1 O2 89.39(17) 3_455 1_556 n
La1 Sr1 O2 48.64(10) 3_455 3_455 n
La1 Sr1 O2 48.64(10) 3_455 3_456 n
La1 Sr1 O3 133.07(6) 3_455 2_555 n
La1 Sr1 La1 92.90(10) 3_555 4_665 n
La1 Sr1 Sr1 90.0 3_555 1_554 n
La1 Sr1 Sr1 90.0 3_555 1_556 n
La1 Sr1 Sr1 95.41(21) 3_555 3_455 n
La1 Sr1 Sr1 0.0 3_555 3_555 n
La1 Sr1 Sr1 92.90(10) 3_555 4_665 n
La1 Sr1 Mn2 58.98(20) 3_555 1_555 n
La1 Sr1 Mn2 58.98(20) 3_555 1_556 n
La1 Sr1 Mn2 128.00(14) 3_555 2_555 n
La1 Sr1 Mn2 128.00(14) 3_555 2_556 n
La1 Sr1 Mn2 54.92(11) 3_555 3_555 n
La1 Sr1 Mn2 54.92(11) 3_555 3_556 n
La1 Sr1 O1 47.23(18) 3_555 1_555 n
La1 Sr1 O1 142.40(16) 3_555 2_555 n
La1 Sr1 O1 144.40(17) 3_555 3_455 n
La1 Sr1 O1 48.87(12) 3_555 3_555 n
La1 Sr1 O2 43.83(11) 3_555 1_555 n
La1 Sr1 O2 43.83(11) 3_555 1_556 n
La1 Sr1 O2 98.48(20) 3_555 3_455 n
La1 Sr1 O2 98.48(20) 3_555 3_456 n
La1 Sr1 O3 92.00(7) 3_555 2_555 n
La1 Sr1 Sr1 90.0 4_665 1_554 n
La1 Sr1 Sr1 90.0 4_665 1_556 n
La1 Sr1 Sr1 171.69(22) 4_665 3_455 n
La1 Sr1 Sr1 92.90(10) 4_665 3_555 n
La1 Sr1 Sr1 0.0 4_665 4_665 n
La1 Sr1 Mn2 130.13(17) 4_665 1_555 n
La1 Sr1 Mn2 130.13(17) 4_665 1_556 n
La1 Sr1 Mn2 55.25(17) 4_665 2_555 n
La1 Sr1 Mn2 55.25(17) 4_665 2_556 n
La1 Sr1 Mn2 57.42(16) 4_665 3_555 n
La1 Sr1 Mn2 57.42(16) 4_665 3_556 n
La1 Sr1 O1 140.13(24) 4_665 1_555 n
La1 Sr1 O1 49.50(16) 4_665 2_555 n
La1 Sr1 O1 122.70(19) 4_665 3_455 n
La1 Sr1 O1 44.02(15) 4_665 3_555 n
La1 Sr1 O2 96.62(17) 4_665 1_555 n
La1 Sr1 O2 96.62(17) 4_665 1_556 n
La1 Sr1 O2 129.90(12) 4_665 3_455 n
La1 Sr1 O2 129.90(12) 4_665 3_456 n
La1 Sr1 O3 46.36(6) 4_665 2_555 n
Sr1 Sr1 Sr1 180.0 1_554 1_556 n
Sr1 Sr1 Sr1 90.0 1_554 3_455 n
Sr1 Sr1 Sr1 90.0 1_554 3_555 n
Sr1 Sr1 Sr1 90.0 1_554 4_665 n
Sr1 Sr1 Mn2 53.68(9) 1_554 1_555 n
Sr1 Sr1 Mn2 126.32(9) 1_554 1_556 n
Sr1 Sr1 Mn2 54.96(9) 1_554 2_555 n
Sr1 Sr1 Mn2 125.04(9) 1_554 2_556 n
Sr1 Sr1 Mn2 53.92(10) 1_554 3_555 n
Sr1 Sr1 Mn2 126.08(10) 1_554 3_556 n
Sr1 Sr1 O1 90.0 1_554 1_555 n
Sr1 Sr1 O1 90.0 1_554 2_555 n
Sr1 Sr1 O1 90.0 1_554 3_455 n
Sr1 Sr1 O1 90.0 1_554 3_555 n
Sr1 Sr1 O2 46.53(10) 1_554 1_555 n
Sr1 Sr1 O2 133.47(10) 1_554 1_556 n
Sr1 Sr1 O2 41.78(11) 1_554 3_455 n
Sr1 Sr1 O2 138.22(11) 1_554 3_456 n
Sr1 Sr1 O3 43.64(6) 1_554 2_555 n
Sr1 Sr1 Sr1 90.0 1_556 3_455 n
Sr1 Sr1 Sr1 90.0 1_556 3_555 n
Sr1 Sr1 Sr1 90.0 1_556 4_665 n
Sr1 Sr1 Mn2 126.32(9) 1_556 1_555 n
Sr1 Sr1 Mn2 53.68(9) 1_556 1_556 n
Sr1 Sr1 Mn2 125.04(9) 1_556 2_555 n
Sr1 Sr1 Mn2 54.96(9) 1_556 2_556 n
Sr1 Sr1 Mn2 126.08(10) 1_556 3_555 n
Sr1 Sr1 Mn2 53.92(10) 1_556 3_556 n
Sr1 Sr1 O1 90.0 1_556 1_555 n
Sr1 Sr1 O1 90.0 1_556 2_555 n
Sr1 Sr1 O1 90.0 1_556 3_455 n
Sr1 Sr1 O1 90.0 1_556 3_555 n
Sr1 Sr1 O2 133.47(10) 1_556 1_555 n
Sr1 Sr1 O2 46.53(10) 1_556 1_556 n
Sr1 Sr1 O2 138.22(11) 1_556 3_455 n
Sr1 Sr1 O2 41.78(11) 1_556 3_456 n
Sr1 Sr1 O3 136.36(6) 1_556 2_555 n
Sr1 Sr1 Sr1 95.41(21) 3_455 3_555 n
Sr1 Sr1 Sr1 171.69(22) 3_455 4_665 n
Sr1 Sr1 Mn2 55.39(16) 3_455 1_555 n
Sr1 Sr1 Mn2 55.39(16) 3_455 1_556 n
Sr1 Sr1 Mn2 118.63(14) 3_455 2_555 n
Sr1 Sr1 Mn2 118.63(14) 3_455 2_556 n
Sr1 Sr1 Mn2 128.31(17) 3_455 3_555 n
Sr1 Sr1 Mn2 128.31(17) 3_455 3_556 n
Sr1 Sr1 O1 48.18(19) 3_455 1_555 n
Sr1 Sr1 O1 122.19(17) 3_455 2_555 n
Sr1 Sr1 O1 48.99(12) 3_455 3_455 n
Sr1 Sr1 O1 144.29(17) 3_455 3_555 n
Sr1 Sr1 O2 89.39(17) 3_455 1_555 n
Sr1 Sr1 O2 89.39(17) 3_455 1_556 n
Sr1 Sr1 O2 48.64(10) 3_455 3_455 n
Sr1 Sr1 O2 48.64(10) 3_455 3_456 n
Sr1 Sr1 O3 133.07(6) 3_455 2_555 n
Sr1 Sr1 Sr1 92.90(10) 3_555 4_665 n
Sr1 Sr1 Mn2 58.98(20) 3_555 1_555 n
Sr1 Sr1 Mn2 58.98(20) 3_555 1_556 n
Sr1 Sr1 Mn2 128.00(14) 3_555 2_555 n
Sr1 Sr1 Mn2 128.00(14) 3_555 2_556 n
Sr1 Sr1 Mn2 54.92(11) 3_555 3_555 n
Sr1 Sr1 Mn2 54.92(11) 3_555 3_556 n
Sr1 Sr1 O1 47.23(18) 3_555 1_555 n
Sr1 Sr1 O1 142.40(16) 3_555 2_555 n
Sr1 Sr1 O1 144.40(17) 3_555 3_455 n
Sr1 Sr1 O1 48.87(12) 3_555 3_555 n
Sr1 Sr1 O2 43.83(11) 3_555 1_555 n
Sr1 Sr1 O2 43.83(11) 3_555 1_556 n
Sr1 Sr1 O2 98.48(20) 3_555 3_455 n
Sr1 Sr1 O2 98.48(20) 3_555 3_456 n
Sr1 Sr1 O3 92.00(7) 3_555 2_555 n
Sr1 Sr1 Mn2 130.13(17) 4_665 1_555 n
Sr1 Sr1 Mn2 130.13(17) 4_665 1_556 n
Sr1 Sr1 Mn2 55.25(17) 4_665 2_555 n
Sr1 Sr1 Mn2 55.25(17) 4_665 2_556 n
Sr1 Sr1 Mn2 57.42(16) 4_665 3_555 n
Sr1 Sr1 Mn2 57.42(16) 4_665 3_556 n
Sr1 Sr1 O1 140.13(24) 4_665 1_555 n
Sr1 Sr1 O1 49.50(16) 4_665 2_555 n
Sr1 Sr1 O1 122.70(19) 4_665 3_455 n
Sr1 Sr1 O1 44.02(15) 4_665 3_555 n
Sr1 Sr1 O2 96.62(17) 4_665 1_555 n
Sr1 Sr1 O2 96.62(17) 4_665 1_556 n
Sr1 Sr1 O2 129.90(12) 4_665 3_455 n
Sr1 Sr1 O2 129.90(12) 4_665 3_456 n
Sr1 Sr1 O3 46.36(6) 4_665 2_555 n
Mn2 Sr1 Mn2 72.64(18) 1_555 1_556 n
Mn2 Sr1 Mn2 108.143(32) 1_555 2_555 n
Mn2 Sr1 Mn2 172.58(14) 1_555 2_556 n
Mn2 Sr1 Mn2 72.95(16) 1_555 3_555 n
Mn2 Sr1 Mn2 113.86(22) 1_555 3_556 n
Mn2 Sr1 O1 36.43(9) 1_555 1_555 n
Mn2 Sr1 O1 141.83(13) 1_555 2_555 n
Mn2 Sr1 O1 93.36(19) 1_555 3_455 n
Mn2 Sr1 O1 97.33(19) 1_555 3_555 n
Mn2 Sr1 O2 34.08(16) 1_555 1_555 n
Mn2 Sr1 O2 89.24(19) 1_555 1_556 n
Mn2 Sr1 O2 39.82(17) 1_555 3_455 n
Mn2 Sr1 O2 96.62(18) 1_555 3_456 n
Mn2 Sr1 O3 90.92(10) 1_555 2_555 n
Mn2 Sr1 Mn2 172.58(14) 1_556 2_555 n
Mn2 Sr1 Mn2 108.143(32) 1_556 2_556 n
Mn2 Sr1 Mn2 113.86(22) 1_556 3_555 n
Mn2 Sr1 Mn2 72.95(16) 1_556 3_556 n
Mn2 Sr1 O1 36.43(9) 1_556 1_555 n
Mn2 Sr1 O1 141.83(13) 1_556 2_555 n
Mn2 Sr1 O1 93.36(19) 1_556 3_455 n
Mn2 Sr1 O1 97.33(19) 1_556 3_555 n
Mn2 Sr1 O2 89.24(19) 1_556 1_555 n
Mn2 Sr1 O2 34.08(16) 1_556 1_556 n
Mn2 Sr1 O2 96.62(18) 1_556 3_455 n
Mn2 Sr1 O2 39.82(17) 1_556 3_456 n
Mn2 Sr1 O3 150.86(23) 1_556 2_555 n
Mn2 Sr1 Mn2 70.09(17) 2_555 2_556 n
Mn2 Sr1 Mn2 73.09(21) 2_555 3_555 n
Mn2 Sr1 Mn2 112.67(15) 2_555 3_556 n
Mn2 Sr1 O1 144.51(9) 2_555 1_555 n
Mn2 Sr1 O1 35.21(9) 2_555 2_555 n
Mn2 Sr1 O1 79.25(16) 2_555 3_455 n
Mn2 Sr1 O1 89.91(17) 2_555 3_555 n
Mn2 Sr1 O2 95.26(12) 2_555 1_555 n
Mn2 Sr1 O2 151.87(20) 2_555 1_556 n
Mn2 Sr1 O2 80.31(15) 2_555 3_455 n
Mn2 Sr1 O2 133.47(22) 2_555 3_456 n
Mn2 Sr1 O3 36.01(13) 2_555 2_555 n
Mn2 Sr1 Mn2 112.67(15) 2_556 3_555 n
Mn2 Sr1 Mn2 73.09(21) 2_556 3_556 n
Mn2 Sr1 O1 144.51(9) 2_556 1_555 n
Mn2 Sr1 O1 35.21(9) 2_556 2_555 n
Mn2 Sr1 O1 79.25(16) 2_556 3_455 n
Mn2 Sr1 O1 89.91(17) 2_556 3_555 n
Mn2 Sr1 O2 151.87(20) 2_556 1_555 n
Mn2 Sr1 O2 95.26(12) 2_556 1_556 n
Mn2 Sr1 O2 133.47(22) 2_556 3_455 n
Mn2 Sr1 O2 80.31(15) 2_556 3_456 n
Mn2 Sr1 O3 91.27(16) 2_556 2_555 n
Mn2 Sr1 Mn2 72.16(19) 3_555 3_556 n
Mn2 Sr1 O1 91.54(17) 3_555 1_555 n
Mn2 Sr1 O1 96.23(17) 3_555 2_555 n
Mn2 Sr1 O1 142.95(10) 3_555 3_455 n
Mn2 Sr1 O1 36.29(10) 3_555 3_555 n
Mn2 Sr1 O2 39.21(15) 3_555 1_555 n
Mn2 Sr1 O2 92.03(19) 3_555 1_556 n
Mn2 Sr1 O2 90.85(13) 3_555 3_455 n
Mn2 Sr1 O2 153.27(23) 3_555 3_456 n
Mn2 Sr1 O3 37.08(12) 3_555 2_555 n
Mn2 Sr1 O1 91.54(17) 3_556 1_555 n
Mn2 Sr1 O1 96.23(17) 3_556 2_555 n
Mn2 Sr1 O1 142.95(10) 3_556 3_455 n
Mn2 Sr1 O1 36.29(10) 3_556 3_555 n
Mn2 Sr1 O2 92.03(19) 3_556 1_555 n
Mn2 Sr1 O2 39.21(15) 3_556 1_556 n
Mn2 Sr1 O2 153.27(23) 3_556 3_455 n
Mn2 Sr1 O2 90.85(13) 3_556 3_456 n
Mn2 Sr1 O3 93.13(16) 3_556 2_555 n
O1 Sr1 O1 170.37(16) 1_555 2_555 n
O1 Sr1 O1 97.17(20) 1_555 3_455 n
O1 Sr1 O1 96.10(19) 1_555 3_555 n
O1 Sr1 O2 56.78(13) 1_555 1_555 n
O1 Sr1 O2 56.78(13) 1_555 1_556 n
O1 Sr1 O2 67.86(17) 1_555 3_455 n
O1 Sr1 O2 67.86(17) 1_555 3_456 n
O1 Sr1 O3 121.98(13) 1_555 2_555 n
O1 Sr1 O1 73.21(18) 2_555 3_455 n
O1 Sr1 O1 93.52(16) 2_555 3_555 n
O1 Sr1 O2 128.29(13) 2_555 1_555 n
O1 Sr1 O2 128.29(13) 2_555 1_556 n
O1 Sr1 O2 106.24(18) 2_555 3_455 n
O1 Sr1 O2 106.24(18) 2_555 3_456 n
O1 Sr1 O3 63.37(11) 2_555 2_555 n
O1 Sr1 O1 166.73(21) 3_455 3_555 n
O1 Sr1 O2 122.72(15) 3_455 1_555 n
O1 Sr1 O2 122.72(15) 3_455 1_556 n
O1 Sr1 O2 60.12(15) 3_455 3_455 n
O1 Sr1 O2 60.12(15) 3_455 3_456 n
O1 Sr1 O3 111.89(11) 3_455 2_555 n
O1 Sr1 O2 65.48(14) 3_555 1_555 n
O1 Sr1 O2 65.48(14) 3_555 1_556 n
O1 Sr1 O2 125.91(14) 3_555 3_455 n
O1 Sr1 O2 125.91(14) 3_555 3_456 n
O1 Sr1 O3 60.25(9) 3_555 2_555 n
O2 Sr1 O2 86.95(20) 1_555 1_556 n
O2 Sr1 O2 62.75(7) 1_555 3_455 n
O2 Sr1 O2 124.62(17) 1_555 3_456 n
O2 Sr1 O3 65.27(10) 1_555 2_555 n
O2 Sr1 O2 124.62(17) 1_556 3_455 n
O2 Sr1 O2 62.75(7) 1_556 3_456 n
O2 Sr1 O3 125.28(19) 1_556 2_555 n
O2 Sr1 O2 96.43(22) 3_455 3_456 n
O2 Sr1 O3 84.43(8) 3_455 2_555 n
O2 Sr1 O3 169.22(23) 3_456 2_555 n
Sr1 Mn2 Sr1 72.64(18) 1_554 1_555 n
Sr1 Mn2 Sr1 108.538(31) 1_554 2_544 n
Sr1 Mn2 Sr1 176.55(26) 1_554 2_545 n
Sr1 Mn2 Sr1 69.68(14) 1_554 3_454 n
Sr1 Mn2 Sr1 110.52(25) 1_554 3_455 n
Sr1 Mn2 O1 59.84(23) 1_554 1_554 n
Sr1 Mn2 O1 132.23(32) 1_554 1_555 n
Sr1 Mn2 O2 59.25(19) 1_554 1_555 n
Sr1 Mn2 O2 52.53(19) 1_554 3_455 n
Sr1 Mn2 O3 124.12(26) 1_554 1_555 n
Sr1 Mn2 Sr1 176.55(26) 1_555 2_544 n
Sr1 Mn2 Sr1 108.538(31) 1_555 2_545 n
Sr1 Mn2 Sr1 110.52(25) 1_555 3_454 n
Sr1 Mn2 Sr1 69.68(14) 1_555 3_455 n
Sr1 Mn2 O1 132.23(32) 1_555 1_554 n
Sr1 Mn2 O1 59.84(23) 1_555 1_555 n
Sr1 Mn2 O2 59.25(19) 1_555 1_555 n
Sr1 Mn2 O2 52.53(19) 1_555 3_455 n
Sr1 Mn2 O3 124.12(26) 1_555 1_555 n
Sr1 Mn2 Sr1 70.09(17) 2_544 2_545 n
Sr1 Mn2 Sr1 67.33(15) 2_544 3_454 n
Sr1 Mn2 Sr1 106.91(21) 2_544 3_455 n
Sr1 Mn2 O1 49.38(24) 2_544 1_554 n
Sr1 Mn2 O1 119.19(32) 2_544 1_555 n
Sr1 Mn2 O2 124.18(26) 2_544 1_555 n
Sr1 Mn2 O2 125.43(24) 2_544 3_455 n
Sr1 Mn2 O3 52.48(15) 2_544 1_555 n
Sr1 Mn2 Sr1 106.91(21) 2_545 3_454 n
Sr1 Mn2 Sr1 67.33(15) 2_545 3_455 n
Sr1 Mn2 O1 119.19(32) 2_545 1_554 n
Sr1 Mn2 O1 49.38(24) 2_545 1_555 n
Sr1 Mn2 O2 124.18(26) 2_545 1_555 n
Sr1 Mn2 O2 125.43(24) 2_545 3_455 n
Sr1 Mn2 O3 52.48(15) 2_545 1_555 n
Sr1 Mn2 Sr1 72.16(19) 3_454 3_455 n
Sr1 Mn2 O1 58.50(24) 3_454 1_554 n
Sr1 Mn2 O1 130.2(4) 3_454 1_555 n
Sr1 Mn2 O2 128.75(24) 3_454 1_555 n
Sr1 Mn2 O2 58.10(18) 3_454 3_455 n
Sr1 Mn2 O3 54.43(18) 3_454 1_555 n
Sr1 Mn2 O1 130.2(4) 3_455 1_554 n
Sr1 Mn2 O1 58.50(24) 3_455 1_555 n
Sr1 Mn2 O2 128.75(24) 3_455 1_555 n
Sr1 Mn2 O2 58.10(18) 3_455 3_455 n
Sr1 Mn2 O3 54.43(18) 3_455 1_555 n
O1 Mn2 O1 165.1(5) 1_554 1_555 n
O1 Mn2 O2 90.45(29) 1_554 1_555 n
O1 Mn2 O2 97.44(27) 1_554 3_455 n
O1 Mn2 O3 88.94(29) 1_554 1_555 n
O1 Mn2 O2 90.45(29) 1_555 1_555 n
O1 Mn2 O2 97.44(27) 1_555 3_455 n
O1 Mn2 O3 88.94(29) 1_555 1_555 n
O2 Mn2 O2 91.59(30) 1_555 3_455 n
O2 Mn2 O3 175.3(5) 1_555 1_555 n
O2 Mn2 O3 93.14(33) 3_455 1_555 n
La1 O1 Sr1 169.42(23) 2_545 1_555 n
La1 O1 Sr1 0.0 2_545 2_545 n
La1 O1 Sr1 86.48(16) 2_545 3_455 n
La1 O1 Sr1 106.79(18) 2_545 3_555 n
La1 O1 Mn2 95.41(27) 2_545 1_555 n
La1 O1 Mn2 95.41(27) 2_545 1_556 n
Sr1 O1 Sr1 169.42(23) 1_555 2_545 n
Sr1 O1 Sr1 82.94(17) 1_555 3_455 n
Sr1 O1 Sr1 83.78(17) 1_555 3_555 n
Sr1 O1 Mn2 83.74(26) 1_555 1_555 n
Sr1 O1 Mn2 83.74(26) 1_555 1_556 n
Sr1 O1 Sr1 86.48(16) 2_545 3_455 n
Sr1 O1 Sr1 106.79(18) 2_545 3_555 n
Sr1 O1 Mn2 95.41(27) 2_545 1_555 n
Sr1 O1 Mn2 95.41(27) 2_545 1_556 n
Sr1 O1 Sr1 166.73(21) 3_455 3_555 n
Sr1 O1 Mn2 85.21(30) 3_455 1_555 n
Sr1 O1 Mn2 85.21(30) 3_455 1_556 n
Sr1 O1 Mn2 93.35(30) 3_555 1_555 n
Sr1 O1 Mn2 93.35(30) 3_555 1_556 n
Mn2 O1 Mn2 165.1(5) 1_555 1_556 n
La1 O2 La1 96.43(22) 3_554 3_555 n
La1 O2 Sr1 87.53(10) 3_554 1_554 n
La1 O2 Sr1 169.41(19) 3_554 1_555 n
La1 O2 Sr1 0.0 3_554 3_554 n
La1 O2 Sr1 96.43(22) 3_554 3_555 n
La1 O2 Mn2 102.03(24) 3_554 1_555 n
La1 O2 Mn2 87.65(22) 3_554 3_555 n
La1 O2 Sr1 169.41(19) 3_555 1_554 n
La1 O2 Sr1 87.53(10) 3_555 1_555 n
La1 O2 Sr1 96.43(22) 3_555 3_554 n
La1 O2 Sr1 0.0 3_555 3_555 n
La1 O2 Mn2 102.03(24) 3_555 1_555 n
La1 O2 Mn2 87.65(22) 3_555 3_555 n
Sr1 O2 Sr1 86.95(20) 1_554 1_555 n
Sr1 O2 Sr1 87.53(10) 1_554 3_554 n
Sr1 O2 Sr1 169.41(19) 1_554 3_555 n
Sr1 O2 Mn2 86.66(23) 1_554 1_555 n
Sr1 O2 Mn2 82.69(19) 1_554 3_555 n
Sr1 O2 Sr1 169.41(19) 1_555 3_554 n
Sr1 O2 Sr1 87.53(10) 1_555 3_555 n
Sr1 O2 Mn2 86.66(23) 1_555 1_555 n
Sr1 O2 Mn2 82.69(19) 1_555 3_555 n
Sr1 O2 Sr1 96.43(22) 3_554 3_555 n
Sr1 O2 Mn2 102.03(24) 3_554 1_555 n
Sr1 O2 Mn2 87.65(22) 3_554 3_555 n
Sr1 O2 Mn2 102.03(24) 3_555 1_555 n
Sr1 O2 Mn2 87.65(22) 3_555 3_555 n
Mn2 O2 Mn2 165.3(4) 1_555 3_555 n
La1 O3 La1 92.73(13) 2_544 2_545 n
La1 O3 La1 87.27(13) 2_544 3_454 n
La1 O3 La1 179.972 2_544 3_455 n
La1 O3 Sr1 0.0 2_544 2_544 n
La1 O3 Sr1 92.73(13) 2_544 2_545 n
La1 O3 Sr1 87.27(13) 2_544 3_454 n
La1 O3 Sr1 179.972 2_544 3_455 n
La1 O3 Mn2 91.51(20) 2_544 1_555 n
La1 O3 Mn2 88.49(20) 2_544 4_555 n
La1 O3 La1 179.972 2_545 3_454 n
La1 O3 La1 87.27(13) 2_545 3_455 n
La1 O3 Sr1 92.73(13) 2_545 2_544 n
La1 O3 Sr1 0.0 2_545 2_545 n
La1 O3 Sr1 179.972 2_545 3_454 n
La1 O3 Sr1 87.27(13) 2_545 3_455 n
La1 O3 Mn2 91.51(20) 2_545 1_555 n
La1 O3 Mn2 88.49(20) 2_545 4_555 n
La1 O3 La1 92.73(13) 3_454 3_455 n
La1 O3 Sr1 87.27(13) 3_454 2_544 n
La1 O3 Sr1 179.972 3_454 2_545 n
La1 O3 Sr1 0.0 3_454 3_454 n
La1 O3 Sr1 92.73(13) 3_454 3_455 n
La1 O3 Mn2 88.49(20) 3_454 1_555 n
La1 O3 Mn2 91.51(20) 3_454 4_555 n
La1 O3 Sr1 179.972 3_455 2_544 n
La1 O3 Sr1 87.27(13) 3_455 2_545 n
La1 O3 Sr1 92.73(13) 3_455 3_454 n
La1 O3 Sr1 0.0 3_455 3_455 n
La1 O3 Mn2 88.49(20) 3_455 1_555 n
La1 O3 Mn2 91.51(20) 3_455 4_555 n
Sr1 O3 Sr1 92.73(13) 2_544 2_545 n
Sr1 O3 Sr1 87.27(13) 2_544 3_454 n
Sr1 O3 Sr1 179.972 2_544 3_455 n
Sr1 O3 Mn2 91.51(20) 2_544 1_555 n
Sr1 O3 Mn2 88.49(20) 2_544 4_555 n
Sr1 O3 Sr1 179.972 2_545 3_454 n
Sr1 O3 Sr1 87.27(13) 2_545 3_455 n
Sr1 O3 Mn2 91.51(20) 2_545 1_555 n
Sr1 O3 Mn2 88.49(20) 2_545 4_555 n
Sr1 O3 Sr1 92.73(13) 3_454 3_455 n
Sr1 O3 Mn2 88.49(20) 3_454 1_555 n
Sr1 O3 Mn2 91.51(20) 3_454 4_555 n
Sr1 O3 Mn2 88.49(20) 3_455 1_555 n
Sr1 O3 Mn2 91.51(20) 3_455 4_555 n
Mn2 O3 Mn2 180.0 1_555 4_555 n

loop_
_geom_bond_atom_site_label_1
_geom_bond_atom_site_label_2
_geom_bond_distance
_geom_bond_site_symmetry_2
_geom_bond_publ_flag
La1 La1 3.8903(14) 1_554 n
La1 La1 3.8903(14) 1_556 n
La1 La1 3.763(6) 3_455 n
La1 La1 3.763(6) 3_555 n
La1 La1 3.710(8) 4_665 n
La1 Sr1 3.8903(14) 1_554 n
La1 Sr1 3.8903(14) 1_556 n
La1 Sr1 3.763(6) 3_455 n
La1 Sr1 3.763(6) 3_555 n
La1 Sr1 4.306(9) 4_565 n
La1 Sr1 3.710(8) 4_665 n
La1 Mn2 3.284(7) 1_555 n
La1 Mn2 3.284(7) 1_556 n
La1 Mn2 3.388(7) 2_555 n
La1 Mn2 3.388(7) 2_556 n
La1 Mn2 3.494(8) 3_455 n
La1 Mn2 3.494(8) 3_456 n
La1 Mn2 3.303(8) 3_555 n
La1 Mn2 3.303(8) 3_556 n
La1 O1 2.856(9) 1_555 n
La1 O1 2.583(9) 2_555 n
La1 O1 2.779(7) 3_455 n
La1 O1 2.826(7) 3_555 n
La1 O2 2.827(5) 1_555 n
La1 O2 2.827(5) 1_556 n
La1 O2 2.609(4) 3_455 n
La1 O2 2.609(4) 3_456 n
La1 O3 2.6877(29) 2_555 n
La1 O3 2.6877(29) 2_556 n
Sr1 La1 3.8903(14) 1_554 n
Sr1 La1 3.8903(14) 1_556 n
Sr1 La1 3.763(6) 3_455 n
Sr1 La1 3.763(6) 3_555 n
Sr1 La1 4.306(9) 4_565 n
Sr1 La1 3.710(8) 4_665 n
Sr1 Sr1 3.8903(14) 1_554 n
Sr1 Sr1 3.8903(14) 1_556 n
Sr1 Sr1 3.763(6) 3_455 n
Sr1 Sr1 3.763(6) 3_555 n
Sr1 Sr1 4.306(9) 4_565 n
Sr1 Sr1 3.710(8) 4_665 n
Sr1 Mn2 3.284(7) 1_555 n
Sr1 Mn2 3.284(7) 1_556 n
Sr1 Mn2 3.388(7) 2_555 n
Sr1 Mn2 3.388(7) 2_556 n
Sr1 Mn2 3.494(8) 3_455 n
Sr1 Mn2 3.494(8) 3_456 n
Sr1 Mn2 3.303(8) 3_555 n
Sr1 Mn2 3.303(8) 3_556 n
Sr1 O1 2.856(9) 1_555 n
Sr1 O1 2.583(9) 2_555 n
Sr1 O1 2.779(7) 3_455 n
Sr1 O1 2.826(7) 3_555 n
Sr1 O2 2.827(5) 1_555 n
Sr1 O2 2.827(5) 1_556 n
Sr1 O2 2.609(4) 3_455 n
Sr1 O2 2.609(4) 3_456 n
Sr1 O3 2.6877(29) 2_555 n
Sr1 O3 2.6877(29) 2_556 n
Mn2 La1 3.284(7) 1_554 n
Mn2 La1 3.284(7) 1_555 n
Mn2 La1 3.388(7) 2_544 n
Mn2 La1 3.388(7) 2_545 n
Mn2 La1 3.303(8) 3_454 n
Mn2 La1 3.303(8) 3_455 n
Mn2 La1 3.494(8) 3_554 n
Mn2 La1 3.494(8) 3_555 n
Mn2 Sr1 3.284(7) 1_554 n
Mn2 Sr1 3.284(7) 1_555 n
Mn2 Sr1 3.388(7) 2_544 n
Mn2 Sr1 3.388(7) 2_545 n
Mn2 Sr1 3.303(8) 3_454 n
Mn2 Sr1 3.303(8) 3_455 n
Mn2 Sr1 3.494(8) 3_554 n
Mn2 Sr1 3.494(8) 3_555 n
Mn2 O1 1.9618(14) 1_554 n
Mn2 O1 1.9618(14) 1_555 n
Mn2 O2 1.843(9) 1_555 n
Mn2 O2 2.105(9) 3_455 n
Mn2 O3 1.992(7) 1_555 n
O1 La1 2.856(9) 1_555 n
O1 La1 2.583(9) 2_545 n
O1 La1 2.826(7) 3_455 n
O1 La1 2.779(7) 3_555 n
O1 Sr1 2.856(9) 1_555 n
O1 Sr1 2.583(9) 2_545 n
O1 Sr1 2.826(7) 3_455 n
O1 Sr1 2.779(7) 3_555 n
O1 Mn2 1.9618(14) 1_555 n
O1 Mn2 1.9618(14) 1_556 n
O2 La1 2.827(5) 1_554 n
O2 La1 2.827(5) 1_555 n
O2 La1 2.609(4) 3_554 n
O2 La1 2.609(4) 3_555 n
O2 Sr1 2.827(5) 1_554 n
O2 Sr1 2.827(5) 1_555 n
O2 Sr1 2.609(4) 3_554 n
O2 Sr1 2.609(4) 3_555 n
O2 Mn2 1.843(9) 1_555 n
O2 Mn2 2.105(9) 3_555 n
O3 La1 2.6877(29) 2_544 n
O3 La1 2.6877(29) 2_545 n
O3 La1 2.6877(29) 3_454 n
O3 La1 2.6877(29) 3_455 n
O3 Sr1 2.6877(29) 2_544 n
O3 Sr1 2.6877(29) 2_545 n
O3 Sr1 2.6877(29) 3_454 n
O3 Sr1 2.6877(29) 3_455 n
O3 Mn2 1.992(7) 1_555 n
O3 Mn2 1.992(7) 4_555 n
